data_4309171
loop_
_publ_author_name
'Nadezhda A. Bokach'
'Tatyana V. Kuznetsova'
'Svetlana A. Simanova'
'Matti Haukka'
'Armando J. L. Pombeiro'
'Vadim Yu. Kukushkin'

_publ_section_title
;
Nitrile-Amidine Coupling at Pt(IV) and Pt(II) Centers. An Easy Entry to
Imidoylamidine Complexes
;
_journal_name_full 'Inorganic Chemistry'
_journal_page_first 5152
_journal_page_last 5160
_journal_paper_doi 10.1021/ic050037q
_journal_volume 44
_journal_year 2005
_chemical_formula_moiety 'C19 H21 Cl N4 Pt'
_chemical_formula_sum 'C19 H21 Cl N4 Pt'
_chemical_formula_weight 535.94
_chemical_name_common '[PtCl(NCEt){NHC(Et)(Ph)NPh}]'
_chemical_name_systematic
;
 ?
;
_space_group_IT_number 14
_symmetry_cell_setting monoclinic
_symmetry_space_group_name_Hall '-P 2yn'
_symmetry_space_group_name_H-M 'P 1 21/n 1'
_atom_sites_solution_hydrogens geom
_atom_sites_solution_primary direct
_atom_sites_solution_secondary difmap
_audit_creation_method SHELXL-97
_cell_angle_alpha 90.00
_cell_angle_beta 90.997(6)
_cell_angle_gamma 90.00
_cell_formula_units_Z 4
_cell_length_a 12.1385(8)
_cell_length_b 10.4006(8)
_cell_length_c 15.0235(10)
_cell_measurement_temperature 100(2)
_cell_volume 1896.4(2)
_computing_cell_refinement 'EvalCCD (Duisenberg, 1998-2002)'
_computing_data_collection 'Collect (Nonius BV, 1997-2000)'
_computing_data_reduction 'EvalCCD (Duisenberg, 1998-2002)'
_computing_molecular_graphics 'XP in SHELXTL v.6.12 (Bruker AXS, 2001)'
_computing_publication_material 'SHELXL-97 (Sheldrick, 1997)'
_computing_structure_refinement 'SHELXL-97 (Sheldrick, 1997)'
_computing_structure_solution 'SHELXS-97 (Sheldrick, 1997)'
_diffrn_ambient_temperature 100(2)
_diffrn_detector_area_resol_mean 9
_diffrn_measured_fraction_theta_full 0.999
_diffrn_measured_fraction_theta_max 0.999
_diffrn_measurement_device '95mm CCD camera on \k-goniostat'
_diffrn_measurement_device_type KappaCCD
_diffrn_measurement_method '\f scans and \w scans'
_diffrn_radiation_monochromator 'horizonally mounted graphite crystal'
_diffrn_radiation_source 'fine-focus sealed tube'
_diffrn_radiation_type MoK\a
_diffrn_radiation_wavelength 0.71073
_diffrn_reflns_av_R_equivalents 0.0280
_diffrn_reflns_av_sigmaI/netI 0.0189
_diffrn_reflns_limit_h_max 15
_diffrn_reflns_limit_h_min -15
_diffrn_reflns_limit_k_max 13
_diffrn_reflns_limit_k_min -13
_diffrn_reflns_limit_l_max 19
_diffrn_reflns_limit_l_min -19
_diffrn_reflns_number 27261
_diffrn_reflns_theta_full 27.51
_diffrn_reflns_theta_max 27.51
_diffrn_reflns_theta_min 2.58
_exptl_absorpt_coefficient_mu 7.549
_exptl_absorpt_correction_T_max 0.7040
_exptl_absorpt_correction_T_min 0.3136
_exptl_absorpt_correction_type multi-scan
_exptl_absorpt_process_details 'SADABS v.2.05 (Sheldrick, 2002)'
_exptl_crystal_colour 'pale yellow'
_exptl_crystal_density_diffrn 1.877
_exptl_crystal_density_method 'not measured'
_exptl_crystal_description plate
_exptl_crystal_F_000 1032
_exptl_crystal_size_max 0.20
_exptl_crystal_size_mid 0.10
_exptl_crystal_size_min 0.05
_refine_diff_density_max 0.771
_refine_diff_density_min -0.955
_refine_diff_density_rms 0.111
_refine_ls_extinction_method none
_refine_ls_goodness_of_fit_ref 1.085
_refine_ls_hydrogen_treatment constr
_refine_ls_matrix_type full
_refine_ls_number_parameters 228
_refine_ls_number_reflns 4367
_refine_ls_number_restraints 0
_refine_ls_restrained_S_all 1.085
_refine_ls_R_factor_all 0.0250
_refine_ls_R_factor_gt 0.0165
_refine_ls_shift/su_max 0.003
_refine_ls_shift/su_mean 0.000
_refine_ls_structure_factor_coef Fsqd
_refine_ls_weighting_details 'calc w=1/[\s^2^(Fo^2^)+(0.0181P)^2^+1.9106P] where P=(Fo^2^+2Fc^2^)/3'
_refine_ls_weighting_scheme calc
_refine_ls_wR_factor_gt 0.0355
_refine_ls_wR_factor_ref 0.0385
_reflns_number_gt 3766
_reflns_number_total 4367
_reflns_threshold_expression >2sigma(I)
_cod_data_source_file ic050037qsi20050411_083720_4.cif
_cod_data_source_block structure_8
_cod_depositor_comments
;
The following automatic conversions were performed:
'_symmetry_cell_setting' value 'Monoclinic' changed to 'monoclinic'
according to '/home/saulius/struct/CIF-dictionaries/cif_core.dic'
dictionary named 'cif_core.dic' version 2.4.1 from 2010-06-29.

Automatic conversion script
Id: cif_fix_enum 1527 2010-12-29 10:47:43Z saulius 
;
_cod_original_sg_symbol_H-M 'P 21/n'
_cod_database_code 4309171

loop_
_symmetry_equiv_pos_as_xyz
'x, y, z'
'-x+1/2, y+1/2, -z+1/2'
'-x, -y, -z'
'x-1/2, -y-1/2, z-1/2'

loop_
_atom_site_label
_atom_site_type_symbol
_atom_site_fract_x
_atom_site_fract_y
_atom_site_fract_z
_atom_site_U_iso_or_equiv
_atom_site_adp_type
_atom_site_occupancy
_atom_site_symmetry_multiplicity
_atom_site_calc_flag
_atom_site_refinement_flags
_atom_site_disorder_assembly
_atom_site_disorder_group
Pt1 Pt -0.183826(7) 0.192681(9) 0.505304(6) 0.01050(4) Uani 1 1 d . . .
Cl2 Cl -0.36544(5) 0.14503(7) 0.53201(4) 0.02155(14) Uani 1 1 d . . .
N1 N -0.20411(17) 0.1245(2) 0.38259(14) 0.0134(4) Uani 1 1 d . . .
N2 N -0.17123(17) 0.2612(2) 0.62550(14) 0.0146(4) Uani 1 1 d . . .
H02 H -0.2289 0.2581 0.6562 0.022 Uiso 1 1 d . . .
N3 N 0.01147(18) 0.3387(2) 0.62769(14) 0.0156(5) Uani 1 1 d . . .
N4 N -0.02585(18) 0.2378(2) 0.48690(14) 0.0131(4) Uani 1 1 d . . .
C1 C -0.2103(4) -0.0983(3) 0.2148(2) 0.0393(9) Uani 1 1 d . . .
H1A H -0.1365 -0.1212 0.2371 0.059 Uiso 1 1 calc R . .
H1B H -0.2189 -0.1266 0.1529 0.059 Uiso 1 1 calc R . .
H1C H -0.2659 -0.1405 0.2513 0.059 Uiso 1 1 calc R . .
C2 C -0.2251(2) 0.0456(3) 0.21962(17) 0.0187(6) Uani 1 1 d . . .
H2A H -0.1688 0.0882 0.1829 0.022 Uiso 1 1 calc R . .
H2B H -0.2987 0.0690 0.1952 0.022 Uiso 1 1 calc R . .
C3 C -0.2148(2) 0.0910(3) 0.31171(17) 0.0142(5) Uani 1 1 d . . .
C4 C -0.0883(2) 0.3218(3) 0.66282(16) 0.0146(5) Uani 1 1 d . . .
C5 C -0.1071(2) 0.3810(3) 0.75347(17) 0.0210(6) Uani 1 1 d . . .
H5A H -0.1361 0.4692 0.7447 0.025 Uiso 1 1 calc R . .
H5B H -0.1647 0.3306 0.7837 0.025 Uiso 1 1 calc R . .
C6 C -0.0072(3) 0.3881(3) 0.81408(19) 0.0300(7) Uani 1 1 d . . .
H6A H 0.0190 0.3010 0.8273 0.045 Uiso 1 1 calc R . .
H6B H -0.0267 0.4313 0.8696 0.045 Uiso 1 1 calc R . .
H6C H 0.0510 0.4367 0.7848 0.045 Uiso 1 1 calc R . .
C7 C 0.0387(2) 0.2949(2) 0.54673(16) 0.0126(5) Uani 1 1 d . . .
C8 C 0.1574(2) 0.3164(3) 0.52469(16) 0.0134(5) Uani 1 1 d . . .
C9 C 0.1944(2) 0.4385(3) 0.50456(16) 0.0163(5) Uani 1 1 d . . .
H9 H 0.1442 0.5085 0.5022 0.020 Uiso 1 1 calc R . .
C10 C 0.3057(2) 0.4589(3) 0.48774(17) 0.0220(6) Uani 1 1 d . . .
H10 H 0.3313 0.5424 0.4731 0.026 Uiso 1 1 calc R . .
C11 C 0.3789(2) 0.3567(3) 0.4925(2) 0.0243(6) Uani 1 1 d . . .
H11 H 0.4548 0.3707 0.4815 0.029 Uiso 1 1 calc R . .
C12 C 0.3420(2) 0.2344(3) 0.5134(2) 0.0240(6) Uani 1 1 d . . .
H12 H 0.3924 0.1646 0.5167 0.029 Uiso 1 1 calc R . .
C13 C 0.2311(2) 0.2146(3) 0.52921(19) 0.0197(6) Uani 1 1 d . . .
H13 H 0.2055 0.1308 0.5432 0.024 Uiso 1 1 calc R . .
C14 C 0.0170(2) 0.2088(3) 0.40004(16) 0.0131(5) Uani 1 1 d . . .
C15 C 0.0108(2) 0.3010(3) 0.33415(17) 0.0172(5) Uani 1 1 d . . .
H15 H -0.0123 0.3859 0.3478 0.021 Uiso 1 1 calc R . .
C16 C 0.0387(2) 0.2684(3) 0.24722(18) 0.0216(6) Uani 1 1 d . . .
H16 H 0.0340 0.3311 0.2014 0.026 Uiso 1 1 calc R . .
C17 C 0.0731(2) 0.1453(3) 0.22780(18) 0.0216(6) Uani 1 1 d . . .
H17 H 0.0907 0.1231 0.1684 0.026 Uiso 1 1 calc R . .
C18 C 0.0821(2) 0.0542(3) 0.29450(18) 0.0217(6) Uani 1 1 d . . .
H18 H 0.1081 -0.0297 0.2813 0.026 Uiso 1 1 calc R . .
C19 C 0.0530(2) 0.0857(3) 0.38102(17) 0.0176(5) Uani 1 1 d . . .
H19 H 0.0577 0.0229 0.4268 0.021 Uiso 1 1 calc R . .

loop_
_atom_site_aniso_label
_atom_site_aniso_U_11
_atom_site_aniso_U_22
_atom_site_aniso_U_33
_atom_site_aniso_U_23
_atom_site_aniso_U_13
_atom_site_aniso_U_12
Pt1 0.01076(5) 0.01250(5) 0.00827(5) 0.00010(4) 0.00102(3) 0.00043(4)
Cl2 0.0134(3) 0.0339(4) 0.0174(3) -0.0056(3) 0.0043(2) -0.0057(3)
N1 0.0117(10) 0.0135(11) 0.0151(11) 0.0005(9) 0.0015(8) 0.0014(9)
N2 0.0126(10) 0.0190(11) 0.0125(10) -0.0008(9) 0.0052(8) 0.0014(9)
N3 0.0155(11) 0.0193(12) 0.0120(10) -0.0025(9) 0.0013(8) -0.0007(9)
N4 0.0144(10) 0.0127(10) 0.0123(10) 0.0005(9) 0.0028(8) 0.0008(9)
C1 0.071(3) 0.0230(17) 0.0235(16) -0.0080(14) -0.0082(16) 0.0021(17)
C2 0.0241(14) 0.0207(14) 0.0112(11) -0.0034(11) -0.0008(10) -0.0031(12)
C3 0.0137(12) 0.0138(12) 0.0153(13) 0.0012(10) 0.0005(9) 0.0006(10)
C4 0.0172(12) 0.0156(13) 0.0111(11) -0.0016(10) -0.0005(9) 0.0022(10)
C5 0.0195(14) 0.0291(16) 0.0145(12) -0.0070(11) 0.0044(10) -0.0022(12)
C6 0.0274(16) 0.047(2) 0.0158(13) -0.0103(13) -0.0034(12) 0.0084(14)
C7 0.0135(12) 0.0130(12) 0.0111(11) 0.0030(10) 0.0003(9) 0.0007(10)
C8 0.0122(11) 0.0197(13) 0.0082(10) -0.0012(10) 0.0004(9) 0.0019(11)
C9 0.0180(13) 0.0185(14) 0.0124(12) 0.0025(10) -0.0008(10) 0.0005(11)
C10 0.0214(14) 0.0288(16) 0.0159(13) 0.0021(11) 0.0021(11) -0.0051(12)
C11 0.0121(13) 0.0345(17) 0.0265(15) -0.0036(13) 0.0044(11) -0.0020(12)
C12 0.0174(14) 0.0261(16) 0.0283(15) -0.0042(13) -0.0004(12) 0.0044(12)
C13 0.0191(13) 0.0185(14) 0.0214(13) 0.0013(11) 0.0006(11) 0.0003(11)
C14 0.0119(11) 0.0178(13) 0.0096(11) -0.0021(10) 0.0015(9) -0.0012(10)
C15 0.0219(13) 0.0161(13) 0.0137(12) -0.0003(11) 0.0016(10) -0.0001(11)
C16 0.0288(15) 0.0239(15) 0.0122(12) 0.0017(11) 0.0052(11) -0.0043(12)
C17 0.0221(14) 0.0298(16) 0.0132(12) -0.0053(12) 0.0065(11) -0.0032(13)
C18 0.0220(14) 0.0218(15) 0.0213(14) -0.0066(12) 0.0048(11) 0.0051(12)
C19 0.0193(13) 0.0178(13) 0.0159(12) 0.0004(11) 0.0016(10) 0.0033(11)

loop_
_atom_type_symbol
_atom_type_description
_atom_type_scat_dispersion_real
_atom_type_scat_dispersion_imag
_atom_type_scat_source
C C 0.0033 0.0016 'International Tables Vol C Tables 4.2.6.8 and 6.1.1.4'
H H 0.0000 0.0000 'International Tables Vol C Tables 4.2.6.8 and 6.1.1.4'
N N 0.0061 0.0033 'International Tables Vol C Tables 4.2.6.8 and 6.1.1.4'
Cl Cl 0.1484 0.1585 'International Tables Vol C Tables 4.2.6.8 and 6.1.1.4'
Pt Pt -1.7033 8.3905 'International Tables Vol C Tables 4.2.6.8 and 6.1.1.4'

loop_
_geom_angle_atom_site_label_1
_geom_angle_atom_site_label_2
_geom_angle_atom_site_label_3
_geom_angle
_geom_angle_site_symmetry_1
_geom_angle_site_symmetry_3
_geom_angle_publ_flag
N2 Pt1 N1 177.35(8) . . ?
N2 Pt1 N4 88.98(9) . . ?
N1 Pt1 N4 93.40(9) . . ?
N2 Pt1 Cl2 88.69(7) . . ?
N1 Pt1 Cl2 88.92(6) . . ?
N4 Pt1 Cl2 177.65(6) . . ?
C3 N1 Pt1 177.0(2) . . ?
C4 N2 Pt1 128.53(18) . . ?
C4 N2 H02 115.1 . . ?
Pt1 N2 H02 116.1 . . ?
C4 N3 C7 123.3(2) . . ?
C7 N4 C14 119.3(2) . . ?
C7 N4 Pt1 124.76(18) . . ?
C14 N4 Pt1 115.93(16) . . ?
C2 C1 H1A 109.5 . . ?
C2 C1 H1B 109.5 . . ?
H1A C1 H1B 109.5 . . ?
C2 C1 H1C 109.5 . . ?
H1A C1 H1C 109.5 . . ?
H1B C1 H1C 109.5 . . ?
C3 C2 C1 110.9(2) . . ?
C3 C2 H2A 109.5 . . ?
C1 C2 H2A 109.5 . . ?
C3 C2 H2B 109.5 . . ?
C1 C2 H2B 109.5 . . ?
H2A C2 H2B 108.0 . . ?
N1 C3 C2 178.2(3) . . ?
N2 C4 N3 126.1(2) . . ?
N2 C4 C5 117.0(2) . . ?
N3 C4 C5 116.9(2) . . ?
C6 C5 C4 115.5(2) . . ?
C6 C5 H5A 108.4 . . ?
C4 C5 H5A 108.4 . . ?
C6 C5 H5B 108.4 . . ?
C4 C5 H5B 108.4 . . ?
H5A C5 H5B 107.5 . . ?
C5 C6 H6A 109.5 . . ?
C5 C6 H6B 109.5 . . ?
H6A C6 H6B 109.5 . . ?
C5 C6 H6C 109.5 . . ?
H6A C6 H6C 109.5 . . ?
H6B C6 H6C 109.5 . . ?
N4 C7 N3 127.9(2) . . ?
N4 C7 C8 118.5(2) . . ?
N3 C7 C8 113.7(2) . . ?
C9 C8 C13 120.0(2) . . ?
C9 C8 C7 120.2(2) . . ?
C13 C8 C7 119.8(2) . . ?
C8 C9 C10 119.9(3) . . ?
C8 C9 H9 120.0 . . ?
C10 C9 H9 120.0 . . ?
C11 C10 C9 119.7(3) . . ?
C11 C10 H10 120.1 . . ?
C9 C10 H10 120.1 . . ?
C10 C11 C12 120.4(3) . . ?
C10 C11 H11 119.8 . . ?
C12 C11 H11 119.8 . . ?
C11 C12 C13 119.6(3) . . ?
C11 C12 H12 120.2 . . ?
C13 C12 H12 120.2 . . ?
C12 C13 C8 120.3(3) . . ?
C12 C13 H13 119.8 . . ?
C8 C13 H13 119.8 . . ?
C15 C14 C19 120.6(2) . . ?
C15 C14 N4 119.1(2) . . ?
C19 C14 N4 120.0(2) . . ?
C14 C15 C16 119.4(3) . . ?
C14 C15 H15 120.3 . . ?
C16 C15 H15 120.3 . . ?
C17 C16 C15 120.2(3) . . ?
C17 C16 H16 119.9 . . ?
C15 C16 H16 119.9 . . ?
C16 C17 C18 120.2(3) . . ?
C16 C17 H17 119.9 . . ?
C18 C17 H17 119.9 . . ?
C17 C18 C19 119.9(3) . . ?
C17 C18 H18 120.1 . . ?
C19 C18 H18 120.1 . . ?
C14 C19 C18 119.8(3) . . ?
C14 C19 H19 120.1 . . ?
C18 C19 H19 120.1 . . ?

loop_
_geom_bond_atom_site_label_1
_geom_bond_atom_site_label_2
_geom_bond_distance
_geom_bond_site_symmetry_2
_geom_bond_publ_flag
Pt1 N2 1.945(2) . ?
Pt1 N1 1.987(2) . ?
Pt1 N4 1.998(2) . ?
Pt1 Cl2 2.3015(6) . ?
N1 C3 1.126(3) . ?
N2 C4 1.306(3) . ?
N2 H02 0.8454 . ?
N3 C4 1.341(3) . ?
N3 C7 1.345(3) . ?
N4 C7 1.323(3) . ?
N4 C14 1.445(3) . ?
C1 C2 1.509(4) . ?
C1 H1A 0.9800 . ?
C1 H1B 0.9800 . ?
C1 H1C 0.9800 . ?
C2 C3 1.465(3) . ?
C2 H2A 0.9900 . ?
C2 H2B 0.9900 . ?
C4 C5 1.516(3) . ?
C5 C6 1.506(4) . ?
C5 H5A 0.9900 . ?
C5 H5B 0.9900 . ?
C6 H6A 0.9800 . ?
C6 H6B 0.9800 . ?
C6 H6C 0.9800 . ?
C7 C8 1.500(3) . ?
C8 C9 1.382(4) . ?
C8 C13 1.388(4) . ?
C9 C10 1.395(4) . ?
C9 H9 0.9500 . ?
C10 C11 1.385(4) . ?
C10 H10 0.9500 . ?
C11 C12 1.386(5) . ?
C11 H11 0.9500 . ?
C12 C13 1.386(4) . ?
C12 H12 0.9500 . ?
C13 H13 0.9500 . ?
C14 C15 1.380(4) . ?
C14 C19 1.384(4) . ?
C15 C16 1.397(4) . ?
C15 H15 0.9500 . ?
C16 C17 1.379(4) . ?
C16 H16 0.9500 . ?
C17 C18 1.382(4) . ?
C17 H17 0.9500 . ?
C18 C19 1.392(4) . ?
C18 H18 0.9500 . ?
C19 H19 0.9500 . ?

loop_
_geom_torsion_atom_site_label_1
_geom_torsion_atom_site_label_2
_geom_torsion_atom_site_label_3
_geom_torsion_atom_site_label_4
_geom_torsion
_geom_torsion_site_symmetry_1
_geom_torsion_site_symmetry_2
_geom_torsion_site_symmetry_3
_geom_torsion_site_symmetry_4
_geom_torsion_publ_flag
N2 Pt1 N1 C3 89(5) . . . . ?
N4 Pt1 N1 C3 -64(4) . . . . ?
Cl2 Pt1 N1 C3 115(4) . . . . ?
N1 Pt1 N2 C4 -147.4(18) . . . . ?
N4 Pt1 N2 C4 6.2(2) . . . . ?
Cl2 Pt1 N2 C4 -173.5(2) . . . . ?
N2 Pt1 N4 C7 -1.3(2) . . . . ?
N1 Pt1 N4 C7 177.5(2) . . . . ?
Cl2 Pt1 N4 C7 6.0(17) . . . . ?
N2 Pt1 N4 C14 -179.00(19) . . . . ?
N1 Pt1 N4 C14 -0.18(18) . . . . ?
Cl2 Pt1 N4 C14 -171.7(15) . . . . ?
Pt1 N1 C3 C2 103(9) . . . . ?
C1 C2 C3 N1 58(9) . . . . ?
Pt1 N2 C4 N3 -6.9(4) . . . . ?
Pt1 N2 C4 C5 171.63(19) . . . . ?
C7 N3 C4 N2 0.6(4) . . . . ?
C7 N3 C4 C5 -177.9(2) . . . . ?
N2 C4 C5 C6 149.8(3) . . . . ?
N3 C4 C5 C6 -31.5(4) . . . . ?
C14 N4 C7 N3 174.1(2) . . . . ?
Pt1 N4 C7 N3 -3.5(4) . . . . ?
C14 N4 C7 C8 -5.5(4) . . . . ?
Pt1 N4 C7 C8 176.89(17) . . . . ?
C4 N3 C7 N4 4.8(4) . . . . ?
C4 N3 C7 C8 -175.5(2) . . . . ?
N4 C7 C8 C9 106.5(3) . . . . ?
N3 C7 C8 C9 -73.2(3) . . . . ?
N4 C7 C8 C13 -77.0(3) . . . . ?
N3 C7 C8 C13 103.3(3) . . . . ?
C13 C8 C9 C10 0.8(4) . . . . ?
C7 C8 C9 C10 177.3(2) . . . . ?
C8 C9 C10 C11 -0.9(4) . . . . ?
C9 C10 C11 C12 0.4(4) . . . . ?
C10 C11 C12 C13 0.2(4) . . . . ?
C11 C12 C13 C8 -0.3(4) . . . . ?
C9 C8 C13 C12 -0.2(4) . . . . ?
C7 C8 C13 C12 -176.8(2) . . . . ?
C7 N4 C14 C15 -87.1(3) . . . . ?
Pt1 N4 C14 C15 90.7(3) . . . . ?
C7 N4 C14 C19 99.6(3) . . . . ?
Pt1 N4 C14 C19 -82.6(3) . . . . ?
C19 C14 C15 C16 1.5(4) . . . . ?
N4 C14 C15 C16 -171.7(2) . . . . ?
C14 C15 C16 C17 -0.6(4) . . . . ?
C15 C16 C17 C18 -1.2(4) . . . . ?
C16 C17 C18 C19 2.1(4) . . . . ?
C15 C14 C19 C18 -0.6(4) . . . . ?
N4 C14 C19 C18 172.6(2) . . . . ?
C17 C18 C19 C14 -1.2(4) . . . . ?
